data_1566426
loop_
_publ_author_name
'Zhang, Qiu-Chi'
'Xue, Xiaoping'
'Hong, Biqiong'
'Gu, Zhenhua'

_publ_section_title
;
 Torsional Strain Inversed Chemoselectivity in Pd-Catalyzed
 Atroposelective Carboxylation Reaction of Dibenzothiophenium
;
_journal_name_full 'Chemical Science'
_journal_paper_doi 10.1039/D2SC00341D
_journal_year 2022
_chemical_formula_moiety 'C20 H17 S, C F3 O3 S'
_chemical_formula_sum 'C21 H17 F3 O3 S2'
_chemical_formula_weight 438.46
_space_group_crystal_system monoclinic
_space_group_IT_number 14
_space_group_name_Hall '-P 2yn'
_space_group_name_H-M_alt 'P 1 21/n 1'
_atom_sites_solution_hydrogens geom
_atom_sites_solution_primary direct
_audit_creation_date 2020-12-14
_audit_creation_method
;
Olex2 1.3
(compiled 2020.07.31 svn.rc2a77460 for OlexSys, GUI svn.r6145)
;
_audit_update_record
;
2021-12-20 deposited with the CCDC.	2022-02-28 downloaded from the CCDC.
;
_cell_angle_alpha 90
_cell_angle_beta 94.659(2)
_cell_angle_gamma 90
_cell_formula_units_Z 4
_cell_length_a 8.8793(2)
_cell_length_b 13.4651(3)
_cell_length_c 16.2393(3)
_cell_measurement_reflns_used 9576
_cell_measurement_temperature 149.99(10)
_cell_measurement_theta_max 73.6660
_cell_measurement_theta_min 4.2510
_cell_volume 1935.17(7)
_computing_cell_refinement 'CrysAlisPro 1.171.38.43f (Rigaku OD, 2015)'
_computing_data_collection 'CrysAlisPro 1.171.38.43f (Rigaku OD, 2015)'
_computing_data_reduction 'CrysAlisPro 1.171.38.43f (Rigaku OD, 2015)'
_computing_molecular_graphics 'Olex2 1.3 (Dolomanov et al., 2009)'
_computing_publication_material 'Olex2 1.3 (Dolomanov et al., 2009)'
_computing_structure_refinement 'SHELXL 2018/3 (Sheldrick, 2015)'
_computing_structure_solution 'SHELXS  (Sheldrick, 2008)'
_diffrn_ambient_environment N~2~
_diffrn_ambient_temperature 149.99(10)
_diffrn_detector 'CCD plate'
_diffrn_detector_area_resol_mean 5.2684
_diffrn_detector_type AtlasS2
_diffrn_measured_fraction_theta_full 1.000
_diffrn_measured_fraction_theta_max 0.982
_diffrn_measurement_details
;
List of Runs (angles in degrees, time in seconds):

  # Type    Start    End  Width  t~exp~   \w     \q     \k     \f   Frames
#--------------------------------------------------------------------------
  1  \w    -64.00  27.00   1.00    1.00    --  -40.73  38.00 -30.00   91
  2  \w     15.00  65.00   1.00    1.00    --   40.73 -99.00   0.00   50
  3  \w     25.00 109.00   1.00    1.00    --  107.58 -95.00 120.00   84
  4  \w     81.00 129.00   1.00    1.00    --  107.58 -45.00  60.00   48
  5  \w     62.00 109.00   1.00    1.00    --  107.58-125.00 -30.00   47
  6  \w     96.00 122.00   1.00    1.00    --  107.58-125.00-150.00   26
  7  \w     99.00 132.00   1.00    1.00    --  107.58 -45.00 -90.00   33
  8  \w     79.00 177.00   1.00    1.00    --  107.58  30.00-120.00   98
  9  \w    111.00 172.00   1.00    1.00    --  107.58 125.00-180.00   61
 10  \w     93.00 146.00   1.00    1.00    --  107.58  45.00 -60.00   53
 11  \w     95.00 138.00   1.00    1.00    --  107.58 125.00  60.00   43
 12  \w     82.00 178.00   1.00    1.00    --  107.58  45.00 150.00   96
 13  \w     56.00 135.00   1.00    1.00    --  107.58 -61.00 150.00   79
 14  \w     51.00 109.00   1.00    1.00    --  107.58 -95.00   0.00   58
 15  \w     41.00  88.00   1.00    1.00    --  107.58 -45.00 -90.00   47
 16  \w     38.00  95.00   1.00    1.00    --   40.73-125.00-150.00   57
 17  \w   -110.00 -23.00   1.00    1.00    --  -40.73 -57.00  60.00   87
 18  \w   -114.00 -17.00   1.00    1.00    --  -40.73 -38.00 150.00   97
;
_diffrn_measurement_device 'four-circle diffractometer'
_diffrn_measurement_device_type 'SuperNova, Dual, Cu at zero, AtlasS2'
_diffrn_measurement_method '\w scans'
_diffrn_orient_matrix_type 'CrysAlisPro convention (1999,Acta A55,543-557)'
_diffrn_orient_matrix_UB_11 -0.0145607000
_diffrn_orient_matrix_UB_12 -0.0979410000
_diffrn_orient_matrix_UB_13 -0.0490595000
_diffrn_orient_matrix_UB_21 0.1185441000
_diffrn_orient_matrix_UB_22 -0.0483783000
_diffrn_orient_matrix_UB_23 0.0620439000
_diffrn_orient_matrix_UB_31 -0.1264842000
_diffrn_orient_matrix_UB_32 -0.0339547000
_diffrn_orient_matrix_UB_33 0.0530901000
_diffrn_radiation_monochromator mirror
_diffrn_radiation_probe x-ray
_diffrn_radiation_type 'Cu K\a'
_diffrn_radiation_wavelength 1.54184
_diffrn_reflns_av_R_equivalents 0.0382
_diffrn_reflns_av_unetI/netI 0.0289
_diffrn_reflns_Laue_measured_fraction_full 1.000
_diffrn_reflns_Laue_measured_fraction_max 0.982
_diffrn_reflns_limit_h_max 10
_diffrn_reflns_limit_h_min -11
_diffrn_reflns_limit_k_max 12
_diffrn_reflns_limit_k_min -16
_diffrn_reflns_limit_l_max 20
_diffrn_reflns_limit_l_min -19
_diffrn_reflns_number 12756
_diffrn_reflns_point_group_measured_fraction_full 1.000
_diffrn_reflns_point_group_measured_fraction_max 0.982
_diffrn_reflns_theta_full 67.684
_diffrn_reflns_theta_max 73.982
_diffrn_reflns_theta_min 4.271
_diffrn_source 'micro-focus sealed X-ray tube'
_diffrn_source_type 'SuperNova (Cu) X-ray Source'
_exptl_absorpt_coefficient_mu 2.944
_exptl_absorpt_correction_T_max 1.00000
_exptl_absorpt_correction_T_min 0.71073
_exptl_absorpt_correction_type multi-scan
_exptl_absorpt_process_details
;
CrysAlisPro 1.171.38.43f (Rigaku Oxford Diffraction, 2015)
Empirical absorption correction using spherical harmonics,
 implemented in SCALE3 ABSPACK scaling algorithm.
;
_exptl_crystal_colour colourless
_exptl_crystal_colour_primary colourless
_exptl_crystal_density_diffrn 1.505
_exptl_crystal_description block
_exptl_crystal_F_000 904
_exptl_crystal_size_max 0.13
_exptl_crystal_size_mid 0.11
_exptl_crystal_size_min 0.09
_refine_diff_density_max 0.603
_refine_diff_density_min -0.411
_refine_diff_density_rms 0.083
_refine_ls_extinction_coef 0.0127(6)
_refine_ls_extinction_expression Fc^*^=kFc[1+0.001xFc^2^\l^3^/sin(2\q)]^-1/4^
_refine_ls_extinction_method 'SHELXL-2018/3 (Sheldrick 2018)'
_refine_ls_goodness_of_fit_ref 1.062
_refine_ls_hydrogen_treatment constr
_refine_ls_matrix_type full
_refine_ls_number_parameters 284
_refine_ls_number_reflns 3845
_refine_ls_number_restraints 2
_refine_ls_restrained_S_all 1.070
_refine_ls_R_factor_all 0.0470
_refine_ls_R_factor_gt 0.0456
_refine_ls_shift/su_max 0.004
_refine_ls_shift/su_mean 0.000
_refine_ls_structure_factor_coef Fsqd
_refine_ls_weighting_details 'w=1/[\s^2^(Fo^2^)+(0.0674P)^2^+1.1454P] where P=(Fo^2^+2Fc^2^)/3'
_refine_ls_weighting_scheme calc
_refine_ls_wR_factor_gt 0.1181
_refine_ls_wR_factor_ref 0.1194
_reflns_Friedel_coverage 0.000
_reflns_number_gt 3684
_reflns_number_total 3845
_reflns_threshold_expression 'I > 2\s(I)'
_cod_data_source_file d2sc00341d2.cif
_cod_data_source_block zqc-s
_cod_database_code 1566426
_shelx_shelxl_version_number 2018/3
_shelx_space_group_comment
;
The symmetry employed for this shelxl refinement is uniquely defined
by the following loop, which should always be used as a source of
symmetry information in preference to the above space-group names.
They are only intended as comments.
;
_reflns_odcompleteness_completeness 100.00
_reflns_odcompleteness_iscentric 1
_reflns_odcompleteness_theta 66.97
_olex2_refinement_description
;
1. Fixed Uiso
 At 1.2 times of:
  All C(H) groups
 At 1.5 times of:
  All C(H,H,H) groups
2. Restrained distances
 F1B-C20 \\sim F2-C20
 with sigma of 0.02
 F3-C20 \\sim F2B-C20
 with sigma of 0.02
3. Rigid body (RIGU) restrains
 F2, F2B, F4
 with sigma for 1-2 distances of 0.001 and sigma for 1-3 distances of 0.001
 F1B, F3
 with sigma for 1-2 distances of 0.001 and sigma for 1-3 distances of 0.001
4. Others
 Sof(F1B)=Sof(F3)=1-FVAR(1)
 Sof(F2)=Sof(F2B)=FVAR(1)
5.a Aromatic/amide H refined with riding coordinates:
 C3(H3), C4(H4), C5(H5), C9(H9), C10(H10), C11(H11), C16(H16), C17(H17),
 C18(H18), C19(H19), C21(H21)
5.b Idealised Me refined as rotating group:
 C13(H13A,H13B,H13C), C14(H14A,H14B,H14C)
;
_olex2_submission_special_instructions 'No special instructions were received'
_oxdiff_exptl_absorpt_empirical_details
;
Empirical correction (ABSPACK) includes:
- Absorption correction using spherical harmonics
- Frame scaling
;
_oxdiff_exptl_absorpt_empirical_full_max 1.376
_oxdiff_exptl_absorpt_empirical_full_min 0.745

loop_
_space_group_symop_operation_xyz
'x, y, z'
'-x+1/2, y+1/2, -z+1/2'
'-x, -y, -z'
'x-1/2, -y-1/2, z-1/2'

loop_
_atom_site_label
_atom_site_type_symbol
_atom_site_fract_x
_atom_site_fract_y
_atom_site_fract_z
_atom_site_U_iso_or_equiv
_atom_site_adp_type
_atom_site_occupancy
_atom_site_site_symmetry_order
_atom_site_calc_flag
_atom_site_refinement_flags_posn
_atom_site_refinement_flags_adp
_atom_site_refinement_flags_occupancy
_atom_site_disorder_assembly
_atom_site_disorder_group
S1 S 0.85876(5) 0.29676(3) 0.49433(3) 0.02652(16) Uani 1 1 d . . . . .
C1 C 0.9238(2) 0.41186(13) 0.37071(11) 0.0234(4) Uani 1 1 d . . . . .
C2 C 1.0054(2) 0.43451(18) 0.30212(12) 0.0353(5) Uani 1 1 d . . . . .
C3 C 1.0750(2) 0.3555(2) 0.26379(13) 0.0464(6) Uani 1 1 d . . . . .
H3 H 1.125050 0.369442 0.216991 0.056 Uiso 1 1 calc R U . . .
C4 C 1.0742(2) 0.2591(2) 0.29078(15) 0.0461(6) Uani 1 1 d . . . . .
H4 H 1.118460 0.209362 0.261142 0.055 Uiso 1 1 calc R U . . .
C5 C 1.0073(2) 0.23617(16) 0.36223(15) 0.0362(5) Uani 1 1 d . . . . .
H5 H 1.010691 0.172476 0.384455 0.043 Uiso 1 1 calc R U . . .
C6 C 0.9353(2) 0.31311(14) 0.39861(11) 0.0243(4) Uani 1 1 d . . . . .
C7 C 0.8326(2) 0.47367(13) 0.42453(12) 0.0258(4) Uani 1 1 d . . . . .
C8 C 0.8009(2) 0.42216(14) 0.49595(12) 0.0275(4) Uani 1 1 d . . . . .
C9 C 0.7222(2) 0.4583(2) 0.55976(14) 0.0413(5) Uani 1 1 d . . . . .
H9 H 0.704513 0.419543 0.605404 0.050 Uiso 1 1 calc R U . . .
C10 C 0.6714(3) 0.5547(2) 0.55190(18) 0.0543(7) Uani 1 1 d . . . . .
H10 H 0.623275 0.584424 0.594317 0.065 Uiso 1 1 calc R U . . .
C11 C 0.6922(3) 0.60641(19) 0.4816(2) 0.0535(7) Uani 1 1 d . . . . .
H11 H 0.654724 0.670851 0.477431 0.064 Uiso 1 1 calc R U . . .
C12 C 0.7665(2) 0.56904(15) 0.41491(16) 0.0384(5) Uani 1 1 d . . . . .
C13 C 0.7550(3) 0.62930(17) 0.33645(19) 0.0557(7) Uani 1 1 d . . . . .
H13A H 0.841145 0.672356 0.335924 0.084 Uiso 1 1 calc R U . . .
H13B H 0.664411 0.668442 0.333732 0.084 Uiso 1 1 calc R U . . .
H13C H 0.752270 0.585500 0.289708 0.084 Uiso 1 1 calc R U . . .
C14 C 1.0321(3) 0.5370(2) 0.26992(19) 0.0606(8) Uani 1 1 d . . . . .
H14A H 0.952024 0.554234 0.229155 0.091 Uiso 1 1 calc R U . . .
H14B H 1.126856 0.538504 0.245347 0.091 Uiso 1 1 calc R U . . .
H14C H 1.034619 0.583704 0.314652 0.091 Uiso 1 1 calc R U . . .
C15 C 0.6834(2) 0.23404(14) 0.47034(12) 0.0248(4) Uani 1 1 d . . . . .
C16 C 0.5966(2) 0.25336(14) 0.39675(12) 0.0269(4) Uani 1 1 d . . . . .
H16 H 0.629942 0.297053 0.357770 0.032 Uiso 1 1 calc R U . . .
C17 C 0.4593(2) 0.20536(15) 0.38369(13) 0.0298(4) Uani 1 1 d . . . . .
H17 H 0.398998 0.216687 0.335069 0.036 Uiso 1 1 calc R U . . .
C18 C 0.4103(2) 0.14047(15) 0.44222(14) 0.0335(4) Uani 1 1 d . . . . .
H18 H 0.317694 0.108541 0.432525 0.040 Uiso 1 1 calc R U . . .
C19 C 0.4986(2) 0.12299(15) 0.51501(14) 0.0356(5) Uani 1 1 d . . . . .
H19 H 0.464534 0.079845 0.554191 0.043 Uiso 1 1 calc R U . . .
C21 C 0.6380(2) 0.16962(15) 0.52988(13) 0.0316(4) Uani 1 1 d . . . . .
H21 H 0.698753 0.157846 0.578291 0.038 Uiso 1 1 calc R U . . .
S2 S 0.46949(5) 0.41972(3) 0.19284(3) 0.02800(16) Uani 1 1 d . . . . .
F1B F 0.549(2) 0.4134(15) 0.0460(6) 0.120(6) Uani 0.43(2) 1 d D . P A 2
F2 F 0.5897(7) 0.3917(7) 0.0521(5) 0.0668(19) Uani 0.57(2) 1 d D . P A 1
F2B F 0.7382(5) 0.3726(4) 0.1632(4) 0.0604(16) Uani 0.57(2) 1 d D . P A 1
F3 F 0.7199(17) 0.3583(9) 0.1289(17) 0.134(6) Uani 0.43(2) 1 d D . P A 2
F4 F 0.67827(17) 0.51687(10) 0.12040(11) 0.0554(4) Uani 1 1 d . . . B 1
O1 O 0.5400(3) 0.44568(16) 0.27187(11) 0.0672(6) Uani 1 1 d . . . . .
O2 O 0.41864(17) 0.31832(11) 0.18450(10) 0.0376(4) Uani 1 1 d . . . . .
O3 O 0.36371(19) 0.49155(13) 0.15764(13) 0.0553(5) Uani 1 1 d . . . . .
C20 C 0.6214(3) 0.42669(17) 0.12508(18) 0.0470(6) Uani 1 1 d D . . . .

loop_
_atom_site_aniso_label
_atom_site_aniso_U_11
_atom_site_aniso_U_22
_atom_site_aniso_U_33
_atom_site_aniso_U_23
_atom_site_aniso_U_13
_atom_site_aniso_U_12
S1 0.0206(2) 0.0318(3) 0.0267(3) 0.00769(17) -0.00101(17) -0.00222(16)
C1 0.0188(8) 0.0273(9) 0.0236(8) 0.0016(7) -0.0015(6) -0.0039(6)
C2 0.0253(9) 0.0532(13) 0.0270(10) 0.0106(9) -0.0011(7) -0.0098(9)
C3 0.0244(10) 0.089(2) 0.0269(10) -0.0058(11) 0.0060(8) -0.0069(11)
C4 0.0235(10) 0.0686(17) 0.0467(13) -0.0262(12) 0.0059(9) 0.0037(10)
C5 0.0223(9) 0.0344(11) 0.0515(13) -0.0113(9) 0.0013(8) 0.0031(8)
C6 0.0183(8) 0.0274(9) 0.0274(9) 0.0004(7) 0.0025(7) -0.0015(7)
C7 0.0207(8) 0.0234(9) 0.0321(9) -0.0042(7) -0.0053(7) -0.0027(7)
C8 0.0215(9) 0.0325(10) 0.0281(9) -0.0081(7) -0.0007(7) -0.0025(7)
C9 0.0288(10) 0.0619(15) 0.0332(11) -0.0183(10) 0.0016(8) -0.0044(10)
C10 0.0370(12) 0.0629(16) 0.0620(17) -0.0390(14) -0.0011(11) 0.0067(11)
C11 0.0405(13) 0.0382(12) 0.0785(19) -0.0313(13) -0.0159(12) 0.0114(10)
C12 0.0325(10) 0.0230(9) 0.0565(14) -0.0076(9) -0.0167(9) -0.0005(8)
C13 0.0557(15) 0.0275(11) 0.0789(19) 0.0095(11) -0.0254(14) 0.0025(10)
C14 0.0444(14) 0.078(2) 0.0585(16) 0.0408(15) -0.0006(12) -0.0181(13)
C15 0.0209(8) 0.0246(9) 0.0291(9) 0.0043(7) 0.0024(7) 0.0002(7)
C16 0.0263(9) 0.0270(9) 0.0274(9) 0.0012(7) 0.0023(7) 0.0001(7)
C17 0.0255(9) 0.0309(10) 0.0324(10) -0.0093(8) -0.0011(7) 0.0021(7)
C18 0.0249(9) 0.0292(10) 0.0473(12) -0.0116(8) 0.0081(8) -0.0044(7)
C19 0.0331(10) 0.0290(10) 0.0462(12) 0.0064(8) 0.0133(9) -0.0044(8)
C21 0.0290(10) 0.0332(10) 0.0329(10) 0.0090(8) 0.0041(8) -0.0001(8)
S2 0.0279(3) 0.0282(3) 0.0277(3) 0.00237(17) 0.00101(18) -0.00307(17)
F1B 0.231(14) 0.087(7) 0.054(4) -0.025(4) 0.078(7) -0.073(9)
F2 0.063(3) 0.079(4) 0.063(3) -0.036(3) 0.0341(19) -0.029(2)
F2B 0.0194(18) 0.047(2) 0.114(4) 0.002(2) 0.002(3) 0.0115(12)
F3 0.117(8) 0.044(4) 0.263(16) 0.043(7) 0.145(9) 0.030(4)
F4 0.0471(8) 0.0361(7) 0.0857(11) 0.0085(7) 0.0229(7) -0.0117(6)
O1 0.0971(16) 0.0674(13) 0.0341(9) 0.0033(9) -0.0139(9) -0.0341(12)
O2 0.0357(8) 0.0308(8) 0.0464(9) 0.0035(6) 0.0043(6) -0.0086(6)
O3 0.0328(9) 0.0448(10) 0.0892(15) 0.0191(9) 0.0101(9) 0.0105(7)
C20 0.0432(13) 0.0293(11) 0.0716(17) -0.0018(11) 0.0232(12) -0.0053(9)

loop_
_atom_type_symbol
_atom_type_description
_atom_type_scat_dispersion_real
_atom_type_scat_dispersion_imag
_atom_type_scat_source
C C 0.0181 0.0091 'International Tables Vol C Tables 4.2.6.8 and 6.1.1.4'
H H 0.0000 0.0000 'International Tables Vol C Tables 4.2.6.8 and 6.1.1.4'
F F 0.0727 0.0534 'International Tables Vol C Tables 4.2.6.8 and 6.1.1.4'
O O 0.0492 0.0322 'International Tables Vol C Tables 4.2.6.8 and 6.1.1.4'
S S 0.3331 0.5567 'International Tables Vol C Tables 4.2.6.8 and 6.1.1.4'

loop_
_geom_angle_atom_site_label_1
_geom_angle_atom_site_label_2
_geom_angle_atom_site_label_3
_geom_angle
_geom_angle_site_symmetry_1
_geom_angle_site_symmetry_3
_geom_angle_publ_flag
C6 S1 C8 91.56(9) . . ?
C6 S1 C15 104.98(9) . . ?
C8 S1 C15 101.87(9) . . ?
C2 C1 C7 132.82(18) . . ?
C6 C1 C2 115.51(18) . . ?
C6 C1 C7 111.55(16) . . ?
C1 C2 C14 125.4(2) . . ?
C3 C2 C1 117.4(2) . . ?
C3 C2 C14 117.0(2) . . ?
C2 C3 H3 117.9 . . ?
C4 C3 C2 124.3(2) . . ?
C4 C3 H3 117.9 . . ?
C3 C4 H4 120.2 . . ?
C3 C4 C5 119.6(2) . . ?
C5 C4 H4 120.2 . . ?
C4 C5 H5 122.0 . . ?
C6 C5 C4 116.1(2) . . ?
C6 C5 H5 122.0 . . ?
C1 C6 S1 112.33(14) . . ?
C5 C6 S1 120.75(16) . . ?
C5 C6 C1 126.72(19) . . ?
C8 C7 C1 111.35(16) . . ?
C8 C7 C12 115.58(19) . . ?
C12 C7 C1 132.94(19) . . ?
C7 C8 S1 112.53(14) . . ?
C9 C8 S1 120.82(18) . . ?
C9 C8 C7 126.4(2) . . ?
C8 C9 H9 121.8 . . ?
C10 C9 C8 116.3(2) . . ?
C10 C9 H9 121.8 . . ?
C9 C10 H10 120.2 . . ?
C11 C10 C9 119.6(2) . . ?
C11 C10 H10 120.2 . . ?
C10 C11 H11 117.7 . . ?
C10 C11 C12 124.5(2) . . ?
C12 C11 H11 117.7 . . ?
C7 C12 C13 125.5(2) . . ?
C11 C12 C7 117.1(2) . . ?
C11 C12 C13 117.1(2) . . ?
C12 C13 H13A 109.5 . . ?
C12 C13 H13B 109.5 . . ?
C12 C13 H13C 109.5 . . ?
H13A C13 H13B 109.5 . . ?
H13A C13 H13C 109.5 . . ?
H13B C13 H13C 109.5 . . ?
C2 C14 H14A 109.5 . . ?
C2 C14 H14B 109.5 . . ?
C2 C14 H14C 109.5 . . ?
H14A C14 H14B 109.5 . . ?
H14A C14 H14C 109.5 . . ?
H14B C14 H14C 109.5 . . ?
C16 C15 S1 120.71(14) . . ?
C21 C15 S1 116.25(15) . . ?
C21 C15 C16 122.99(18) . . ?
C15 C16 H16 121.2 . . ?
C17 C16 C15 117.68(18) . . ?
C17 C16 H16 121.2 . . ?
C16 C17 H17 119.6 . . ?
C16 C17 C18 120.79(19) . . ?
C18 C17 H17 119.6 . . ?
C17 C18 H18 119.8 . . ?
C19 C18 C17 120.32(18) . . ?
C19 C18 H18 119.8 . . ?
C18 C19 H19 119.8 . . ?
C18 C19 C21 120.36(19) . . ?
C21 C19 H19 119.8 . . ?
C15 C21 C19 117.86(19) . . ?
C15 C21 H21 121.1 . . ?
C19 C21 H21 121.1 . . ?
O1 S2 O2 115.36(11) . . ?
O1 S2 O3 114.77(14) . . ?
O1 S2 C20 103.89(14) . . ?
O2 S2 C20 103.60(10) . . ?
O3 S2 O2 114.30(10) . . ?
O3 S2 C20 102.65(12) . . ?
F1B C20 S2 104.1(7) . . ?
F2 C20 S2 115.0(3) . . ?
F2 C20 F2B 108.8(5) . . ?
F2 C20 F4 109.9(5) . . ?
F2B C20 S2 105.7(4) . . ?
F3 C20 S2 118.5(6) . . ?
F3 C20 F1B 102.4(9) . . ?
F4 C20 S2 112.95(16) . . ?
F4 C20 F2B 103.7(3) . . ?

loop_
_geom_bond_atom_site_label_1
_geom_bond_atom_site_label_2
_geom_bond_distance
_geom_bond_site_symmetry_2
_geom_bond_publ_flag
S1 C6 1.7600(19) . ?
S1 C8 1.766(2) . ?
S1 C15 1.7862(19) . ?
C1 C2 1.411(3) . ?
C1 C6 1.406(3) . ?
C1 C7 1.492(3) . ?
C2 C3 1.401(4) . ?
C2 C14 1.501(3) . ?
C3 H3 0.9300 . ?
C3 C4 1.371(4) . ?
C4 H4 0.9300 . ?
C4 C5 1.381(4) . ?
C5 H5 0.9300 . ?
C5 C6 1.376(3) . ?
C7 C8 1.400(3) . ?
C7 C12 1.415(3) . ?
C8 C9 1.384(3) . ?
C9 H9 0.9300 . ?
C9 C10 1.377(4) . ?
C10 H10 0.9300 . ?
C10 C11 1.362(4) . ?
C11 H11 0.9300 . ?
C11 C12 1.406(4) . ?
C12 C13 1.507(4) . ?
C13 H13A 0.9600 . ?
C13 H13B 0.9600 . ?
C13 H13C 0.9600 . ?
C14 H14A 0.9600 . ?
C14 H14B 0.9600 . ?
C14 H14C 0.9600 . ?
C15 C16 1.393(3) . ?
C15 C21 1.383(3) . ?
C16 H16 0.9300 . ?
C16 C17 1.381(3) . ?
C17 H17 0.9300 . ?
C17 C18 1.387(3) . ?
C18 H18 0.9300 . ?
C18 C19 1.384(3) . ?
C19 H19 0.9300 . ?
C19 C21 1.392(3) . ?
C21 H21 0.9300 . ?
S2 O1 1.4249(18) . ?
S2 O2 1.4410(15) . ?
S2 O3 1.4342(17) . ?
S2 C20 1.811(2) . ?
F1B C20 1.399(12) . ?
F2 C20 1.284(7) . ?
F2B C20 1.373(5) . ?
F3 C20 1.268(9) . ?
F4 C20 1.320(3) . ?

loop_
_geom_torsion_atom_site_label_1
_geom_torsion_atom_site_label_2
_geom_torsion_atom_site_label_3
_geom_torsion_atom_site_label_4
_geom_torsion
_geom_torsion_site_symmetry_1
_geom_torsion_site_symmetry_2
_geom_torsion_site_symmetry_3
_geom_torsion_site_symmetry_4
_geom_torsion_publ_flag
S1 C8 C9 C10 -174.86(16) . . . . ?
S1 C15 C16 C17 -177.34(14) . . . . ?
S1 C15 C21 C19 177.03(15) . . . . ?
C1 C2 C3 C4 -2.9(3) . . . . ?
C1 C7 C8 S1 -6.92(19) . . . . ?
C1 C7 C8 C9 178.32(18) . . . . ?
C1 C7 C12 C11 -177.25(19) . . . . ?
C1 C7 C12 C13 9.5(3) . . . . ?
C2 C1 C6 S1 169.42(14) . . . . ?
C2 C1 C6 C5 -5.4(3) . . . . ?
C2 C1 C7 C8 -166.73(19) . . . . ?
C2 C1 C7 C12 17.7(3) . . . . ?
C2 C3 C4 C5 -3.0(3) . . . . ?
C3 C4 C5 C6 4.5(3) . . . . ?
C4 C5 C6 S1 -174.75(15) . . . . ?
C4 C5 C6 C1 -0.3(3) . . . . ?
C6 S1 C8 C7 2.55(14) . . . . ?
C6 S1 C8 C9 177.64(16) . . . . ?
C6 S1 C15 C16 -34.23(18) . . . . ?
C6 S1 C15 C21 148.26(16) . . . . ?
C6 C1 C2 C3 6.6(3) . . . . ?
C6 C1 C2 C14 -169.3(2) . . . . ?
C6 C1 C7 C8 9.0(2) . . . . ?
C6 C1 C7 C12 -166.56(19) . . . . ?
C7 C1 C2 C3 -177.72(18) . . . . ?
C7 C1 C2 C14 6.4(3) . . . . ?
C7 C1 C6 S1 -7.13(19) . . . . ?
C7 C1 C6 C5 178.03(18) . . . . ?
C7 C8 C9 C10 -0.5(3) . . . . ?
C8 S1 C6 C1 2.82(14) . . . . ?
C8 S1 C6 C5 178.00(16) . . . . ?
C8 S1 C15 C16 60.66(17) . . . . ?
C8 S1 C15 C21 -116.86(16) . . . . ?
C8 C7 C12 C11 7.3(3) . . . . ?
C8 C7 C12 C13 -166.0(2) . . . . ?
C8 C9 C10 C11 3.9(3) . . . . ?
C9 C10 C11 C12 -1.5(4) . . . . ?
C10 C11 C12 C7 -4.4(3) . . . . ?
C10 C11 C12 C13 169.4(2) . . . . ?
C12 C7 C8 S1 169.50(13) . . . . ?
C12 C7 C8 C9 -5.3(3) . . . . ?
C14 C2 C3 C4 173.4(2) . . . . ?
C15 S1 C6 C1 105.55(14) . . . . ?
C15 S1 C6 C5 -79.27(17) . . . . ?
C15 S1 C8 C7 -103.12(14) . . . . ?
C15 S1 C8 C9 71.97(17) . . . . ?
C15 C16 C17 C18 0.1(3) . . . . ?
C16 C15 C21 C19 -0.4(3) . . . . ?
C16 C17 C18 C19 0.2(3) . . . . ?
C17 C18 C19 C21 -0.6(3) . . . . ?
C18 C19 C21 C15 0.7(3) . . . . ?
C21 C15 C16 C17 0.0(3) . . . . ?
O1 S2 C20 F1B -172.9(9) . . . . ?
O1 S2 C20 F2 170.0(6) . . . . ?
O1 S2 C20 F2B 49.9(3) . . . . ?
O1 S2 C20 F3 74.3(15) . . . . ?
O1 S2 C20 F4 -62.7(2) . . . . ?
O2 S2 C20 F1B 66.2(9) . . . . ?
O2 S2 C20 F2 49.1(6) . . . . ?
O2 S2 C20 F2B -71.0(3) . . . . ?
O2 S2 C20 F3 -46.7(15) . . . . ?
O2 S2 C20 F4 176.34(19) . . . . ?
O3 S2 C20 F1B -53.1(9) . . . . ?
O3 S2 C20 F2 -70.1(6) . . . . ?
O3 S2 C20 F2B 169.8(3) . . . . ?
O3 S2 C20 F3 -165.9(15) . . . . ?
O3 S2 C20 F4 57.1(2) . . . . ?
